data_2203641
loop_
_publ_author_name
'Dmitry V. Albov'
'Victor B. Rybakov'
'Eugene V. Babaev'
'Ivan V. Fedyanin'
'Leonid A. Aslanov'

_publ_section_title
;
 2-Methoxy-4-methyl-6,7,8,9-tetrahydro-5<i>H</i>-cyclohepta[<i>b</i>]pyridine
;
_journal_issue 5
_journal_name_full 'Acta Crystallographica Section E'
_journal_page_first o892
_journal_page_last o893
_journal_paper_doi 10.1107/S1600536804009651
_journal_volume 60
_journal_year 2004
_chemical_formula_iupac 'C12 H17 N1 O1'
_chemical_formula_moiety 'C12 H17 N1 O1'
_chemical_formula_sum 'C12 H17 N O'
_chemical_formula_weight 191.27
_chemical_melting_point .31E-305
_chemical_name_systematic
;
2-Methoxy-4-methyl-6,7,8,9-tetrahydro-5H-cyclohepta[b]pyridine
;
_space_group_IT_number 14
_symmetry_cell_setting monoclinic
_symmetry_space_group_name_Hall '-P 2ybc'
_symmetry_space_group_name_H-M 'P 1 21/c 1'
_atom_sites_solution_hydrogens geom
_atom_sites_solution_primary direct
_atom_sites_solution_secondary difmap
_audit_creation_method SHELXL--97
_cell_angle_alpha 90.00
_cell_angle_beta 109.659(6)
_cell_angle_gamma 90.00
_cell_formula_units_Z 4
_cell_length_a 8.762(2)
_cell_length_b 14.937(4)
_cell_length_c 8.542(7)
_cell_measurement_reflns_used 450
_cell_measurement_temperature 120(2)
_cell_measurement_theta_max 26
_cell_measurement_theta_min 3
_cell_volume 1052.8(9)
_computing_cell_refinement 'SAINT-Plus (Bruker, 1998)'
_computing_data_collection 'SMART (Bruker, 1998)'
_computing_data_reduction 'SAINT-Plus (Bruker, 1998)'
_computing_molecular_graphics 'ORTEP-3 for Windows (Farrugia, 1997)'
_computing_publication_material 'WinGX (Farrugia, 1999)'
_computing_structure_refinement 'SHELXL97 (Sheldrick, 1997)'
_computing_structure_solution 'SHELXS97 (Sheldrick, 1997)'
_diffrn_ambient_temperature 120(2)
_diffrn_measured_fraction_theta_full 0.959
_diffrn_measured_fraction_theta_max 0.959
_diffrn_measurement_device_type 'Bruker SMART 1000 CCD area-detector'
_diffrn_measurement_method '\f and \w'
_diffrn_radiation_monochromator graphite
_diffrn_radiation_source 'fine-focus sealed tube'
_diffrn_radiation_type MoK\a
_diffrn_radiation_wavelength 0.71073
_diffrn_reflns_av_R_equivalents 0.0071
_diffrn_reflns_av_sigmaI/netI 0.0687
_diffrn_reflns_limit_h_max 11
_diffrn_reflns_limit_h_min -10
_diffrn_reflns_limit_k_max 19
_diffrn_reflns_limit_k_min -19
_diffrn_reflns_limit_l_max 11
_diffrn_reflns_limit_l_min -9
_diffrn_reflns_number 7211
_diffrn_reflns_theta_full 28.04
_diffrn_reflns_theta_max 28.04
_diffrn_reflns_theta_min 2.47
_exptl_absorpt_coefficient_mu 0.076
_exptl_absorpt_correction_T_max 0.992
_exptl_absorpt_correction_T_min 0.991
_exptl_absorpt_correction_type multi-scan
_exptl_absorpt_process_details '(SADABS; Sheldrick, 1998)'
_exptl_crystal_colour colourless
_exptl_crystal_density_diffrn 1.207
_exptl_crystal_density_method 'not measured'
_exptl_crystal_description needle
_exptl_crystal_F_000 416
_exptl_crystal_size_max 0.3
_exptl_crystal_size_mid 0.1
_exptl_crystal_size_min 0.1
_refine_diff_density_max 0.430
_refine_diff_density_min -0.247
_refine_ls_extinction_method none
_refine_ls_goodness_of_fit_ref 0.898
_refine_ls_hydrogen_treatment constr
_refine_ls_matrix_type full
_refine_ls_number_parameters 129
_refine_ls_number_reflns 2498
_refine_ls_number_restraints 0
_refine_ls_restrained_S_all 0.898
_refine_ls_R_factor_all 0.1029
_refine_ls_R_factor_gt 0.0672
_refine_ls_shift/su_max 0.000
_refine_ls_shift/su_mean 0.000
_refine_ls_structure_factor_coef Fsqd
_refine_ls_weighting_details 'calc w = 1/[\s^2^(Fo^2^)+(0.1049P)^2^] where P = (Fo^2^+2Fc^2^)/3'
_refine_ls_weighting_scheme calc
_refine_ls_wR_factor_gt 0.1492
_refine_ls_wR_factor_ref 0.1650
_reflns_number_gt 1435
_reflns_number_total 2498
_reflns_threshold_expression I>2\s(I)
_cod_data_source_file na6319.cif
_cod_data_source_block 2
_cod_original_sg_symbol_H-M 'P 21/c'
_cod_original_formula_sum 'C12 H17 N1 O1'
_cod_database_code 2203641

loop_
_symmetry_equiv_pos_as_xyz
'x, y, z'
'-x, y+1/2, -z+1/2'
'-x, -y, -z'
'x, -y-1/2, z-1/2'

loop_
_atom_site_label
_atom_site_fract_x
_atom_site_fract_y
_atom_site_fract_z
_atom_site_U_iso_or_equiv
_atom_site_adp_type
_atom_site_calc_flag
_atom_site_refinement_flags
_atom_site_occupancy
_atom_site_type_symbol
N1 0.77900(19) 0.02285(10) 0.7016(2) 0.0269(4) Uani d . 1 N
O2 0.76371(17) 0.16165(9) 0.81532(17) 0.0329(4) Uani d . 1 O
C2 0.7314(2) 0.10754(12) 0.6801(2) 0.0257(4) Uani d . 1 C
C3 0.6513(2) 0.14523(12) 0.5264(2) 0.0274(5) Uani d . 1 C
H3 0.6216 0.2067 0.5178 0.033 Uiso calc R 1 H
C4 0.6150(2) 0.09263(12) 0.3856(2) 0.0271(5) Uani d . 1 C
C5 0.6655(2) 0.00229(12) 0.4049(2) 0.0255(4) Uani d . 1 C
C6 0.6358(2) -0.05941(13) 0.2573(3) 0.0318(5) Uani d . 1 C
H6A 0.5670 -0.0278 0.1564 0.038 Uiso calc R 1 H
H6B 0.5745 -0.1122 0.2735 0.038 Uiso calc R 1 H
C7 0.7913(2) -0.09229(14) 0.2273(3) 0.0336(5) Uani d . 1 C
H7A 0.7622 -0.1124 0.1105 0.040 Uiso calc R 1 H
H7B 0.8671 -0.0413 0.2430 0.040 Uiso calc R 1 H
C8 0.8777(3) -0.16833(13) 0.3409(3) 0.0331(5) Uani d . 1 C
H8A 0.8023 -0.2197 0.3225 0.040 Uiso calc R 1 H
H8B 0.9706 -0.1875 0.3078 0.040 Uiso calc R 1 H
C9 0.9398(2) -0.14704(13) 0.5248(3) 0.0323(5) Uani d . 1 C
H9A 1.0162 -0.0961 0.5440 0.039 Uiso calc R 1 H
H9B 1.0009 -0.1994 0.5856 0.039 Uiso calc R 1 H
C10 0.8064(2) -0.12340(12) 0.5974(2) 0.0300(5) Uani d . 1 C
H10A 0.7142 -0.1650 0.5506 0.036 Uiso calc R 1 H
H10B 0.8492 -0.1329 0.7192 0.036 Uiso calc R 1 H
C11 0.7453(2) -0.02922(11) 0.5638(2) 0.0251(4) Uani d . 1 C
C12 0.5230(3) 0.13253(14) 0.2201(3) 0.0353(5) Uani d . 1 C
H12A 0.5066 0.1966 0.2334 0.053 Uiso calc R 1 H
H12B 0.4176 0.1028 0.1742 0.053 Uiso calc R 1 H
H12C 0.5846 0.1243 0.1443 0.053 Uiso calc R 1 H
C13 0.8495(3) 0.12171(15) 0.9723(3) 0.0382(5) Uani d . 1 C
H13A 0.7868 0.0712 0.9918 0.057 Uiso calc R 1 H
H13B 0.8653 0.1662 1.0607 0.057 Uiso calc R 1 H
H13C 0.9551 0.1003 0.9721 0.057 Uiso calc R 1 H

loop_
_atom_site_aniso_label
_atom_site_aniso_U_11
_atom_site_aniso_U_22
_atom_site_aniso_U_33
_atom_site_aniso_U_12
_atom_site_aniso_U_13
_atom_site_aniso_U_23
N1 0.0252(9) 0.0303(8) 0.0253(9) -0.0008(6) 0.0085(7) -0.0002(7)
O2 0.0369(9) 0.0329(7) 0.0268(8) 0.0000(6) 0.0078(7) -0.0059(6)
C2 0.0237(10) 0.0308(9) 0.0235(11) -0.0033(7) 0.0091(8) -0.0046(8)
C3 0.0265(11) 0.0273(9) 0.0296(12) 0.0007(7) 0.0108(9) 0.0004(8)
C4 0.0258(10) 0.0333(10) 0.0232(11) -0.0010(8) 0.0094(9) 0.0012(8)
C5 0.0209(10) 0.0331(9) 0.0231(11) -0.0011(8) 0.0081(8) -0.0003(8)
C6 0.0302(12) 0.0373(10) 0.0237(11) 0.0003(8) 0.0036(9) -0.0033(8)
C7 0.0320(12) 0.0436(11) 0.0248(12) -0.0040(9) 0.0092(10) -0.0064(9)
C8 0.0344(12) 0.0334(10) 0.0354(13) -0.0023(8) 0.0168(10) -0.0072(9)
C9 0.0320(11) 0.0291(9) 0.0337(12) 0.0016(8) 0.0084(10) -0.0006(8)
C10 0.0356(12) 0.0272(9) 0.0256(11) -0.0007(8) 0.0083(9) 0.0013(8)
C11 0.0250(10) 0.0277(9) 0.0232(11) -0.0007(8) 0.0088(9) -0.0002(8)
C12 0.0388(12) 0.0377(11) 0.0303(12) 0.0048(9) 0.0128(10) 0.0040(9)
C13 0.0409(13) 0.0453(12) 0.0248(12) -0.0012(10) 0.0064(10) -0.0061(9)

loop_
_atom_type_symbol
_atom_type_description
_atom_type_scat_dispersion_real
_atom_type_scat_dispersion_imag
_atom_type_scat_source
C C 0.0181 0.0091 'International Tables Vol C Tables 4.2.6.8 and 6.1.1.4'
H H 0.0000 0.0000 'International Tables Vol C Tables 4.2.6.8 and 6.1.1.4'
N N 0.0311 0.0180 'International Tables Vol C Tables 4.2.6.8 and 6.1.1.4'
O O 0.0492 0.0322 'International Tables Vol C Tables 4.2.6.8 and 6.1.1.4'

loop_
_geom_angle_atom_site_label_1
_geom_angle_atom_site_label_2
_geom_angle_atom_site_label_3
_geom_angle
_geom_angle_publ_flag
C2 N1 C11 117.40(16) y
C2 O2 C13 116.29(16) y
N1 C2 O2 118.95(17) y
N1 C2 C3 123.75(17) y
O2 C2 C3 117.31(17) y
C4 C3 C2 119.32(17) y
C4 C3 H3 120.3 n
C2 C3 H3 120.3 n
C3 C4 C5 118.05(17) y
C3 C4 C12 119.29(18) y
C5 C4 C12 122.65(17) y
C11 C5 C4 118.35(17) y
C11 C5 C6 119.94(17) y
C4 C5 C6 121.70(17) y
C5 C6 C7 114.66(16) y
C5 C6 H6A 108.6 n
C7 C6 H6A 108.6 n
C5 C6 H6B 108.6 n
C7 C6 H6B 108.6 n
H6A C6 H6B 107.6 n
C8 C7 C6 114.11(17) y
C8 C7 H7A 108.7 n
C6 C7 H7A 108.7 n
C8 C7 H7B 108.7 n
C6 C7 H7B 108.7 n
H7A C7 H7B 107.6 n
C9 C8 C7 115.69(17) y
C9 C8 H8A 108.4 n
C7 C8 H8A 108.4 n
C9 C8 H8B 108.4 n
C7 C8 H8B 108.4 n
H8A C8 H8B 107.4 n
C8 C9 C10 114.26(17) y
C8 C9 H9A 108.7 n
C10 C9 H9A 108.7 n
C8 C9 H9B 108.7 n
C10 C9 H9B 108.7 n
H9A C9 H9B 107.6 n
C11 C10 C9 114.20(16) y
C11 C10 H10A 108.7 n
C9 C10 H10A 108.7 n
C11 C10 H10B 108.7 n
C9 C10 H10B 108.7 n
H10A C10 H10B 107.6 n
N1 C11 C5 123.11(17) y
N1 C11 C10 114.34(16) y
C5 C11 C10 122.52(17) y
C4 C12 H12A 109.5 n
C4 C12 H12B 109.5 n
H12A C12 H12B 109.5 n
C4 C12 H12C 109.5 n
H12A C12 H12C 109.5 n
H12B C12 H12C 109.5 n
O2 C13 H13A 109.5 n
O2 C13 H13B 109.5 n
H13A C13 H13B 109.5 n
O2 C13 H13C 109.5 n
H13A C13 H13C 109.5 n
H13B C13 H13C 109.5 n

loop_
_geom_bond_atom_site_label_1
_geom_bond_atom_site_label_2
_geom_bond_distance
_geom_bond_publ_flag
N1 C2 1.325(2) y
N1 C11 1.358(2) y
O2 C2 1.359(2) y
O2 C13 1.428(3) y
C2 C3 1.383(3) y
C3 C4 1.381(3) y
C3 H3 0.9500 n
C4 C5 1.412(3) y
C4 C12 1.495(3) y
C5 C11 1.383(3) y
C5 C6 1.512(3) y
C6 C7 1.548(3) y
C6 H6A 0.9900 n
C6 H6B 0.9900 n
C7 C8 1.520(3) y
C7 H7A 0.9900 n
C7 H7B 0.9900 n
C8 C9 1.513(3) y
C8 H8A 0.9900 n
C8 H8B 0.9900 n
C9 C10 1.537(3) y
C9 H9A 0.9900 n
C9 H9B 0.9900 n
C10 C11 1.498(2) y
C10 H10A 0.9900 n
C10 H10B 0.9900 n
C12 H12A 0.9800 n
C12 H12B 0.9800 n
C12 H12C 0.9800 n
C13 H13A 0.9800 n
C13 H13B 0.9800 n
C13 H13C 0.9800 n

loop_
_cod_related_entry_id
_cod_related_entry_database
_cod_related_entry_code
1 ChemSpider 4415556
